data_7227357
loop_
_publ_author_name
'Li, Ling'
'Lv, Lei'
'Huang, Ru-Dan'

_publ_section_title
;
 A series of coordination polymers based on terphenyl tetracarboxylates
 and bis-pyridyl ligands with water vapor sorption properties
;
_journal_issue 2
_journal_name_full 'RSC Adv.'
_journal_page_first 975
_journal_paper_doi 10.1039/C6RA25319A
_journal_volume 7
_journal_year 2017
_chemical_formula_sum 'C38 H36 N4 Ni O10'
_chemical_formula_weight 767.42
_chemical_name_systematic
; 
 ? 
;
_space_group_IT_number 14
_symmetry_cell_setting monoclinic
_symmetry_space_group_name_Hall '-P 2ybc'
_symmetry_space_group_name_H-M 'P 1 21/c 1'
_atom_sites_solution_hydrogens geom
_atom_sites_solution_primary direct
_atom_sites_solution_secondary difmap
_audit_creation_method SHELXL-97
_audit_update_record
;
2015-03-30 deposited with the CCDC.
2016-11-21 downloaded from the CCDC.
;
_cell_angle_alpha 90.00
_cell_angle_beta 91.3810(10)
_cell_angle_gamma 90.00
_cell_formula_units_Z 4
_cell_length_a 13.5450(12)
_cell_length_b 20.0472(18)
_cell_length_c 12.8501(11)
_cell_measurement_reflns_used 2999
_cell_measurement_temperature 298(2)
_cell_measurement_theta_max 23.235
_cell_measurement_theta_min 3.004
_cell_volume 3488.3(5)
_computing_cell_refinement 'Bruker SMART'
_computing_data_collection 'Bruker SMART'
_computing_data_reduction 'Bruker SAINT'
_computing_molecular_graphics 'Bruker SHELXTL'
_computing_publication_material 'Bruker SHELXTL'
_computing_structure_refinement 'SHELXL-97 (Sheldrick, 1997)'
_computing_structure_solution 'SHELXS-97 (Sheldrick, 1990)'
_diffrn_ambient_temperature 298(2)
_diffrn_measured_fraction_theta_full 0.996
_diffrn_measured_fraction_theta_max 0.996
_diffrn_measurement_device_type 'CCD area detector'
_diffrn_measurement_method 'phi and omega scans'
_diffrn_radiation_monochromator graphite
_diffrn_radiation_source 'fine-focus sealed tube'
_diffrn_radiation_type MoK\a
_diffrn_radiation_wavelength 0.71073
_diffrn_reflns_av_R_equivalents 0.0598
_diffrn_reflns_av_sigmaI/netI 0.0793
_diffrn_reflns_limit_h_max 16
_diffrn_reflns_limit_h_min -15
_diffrn_reflns_limit_k_max 23
_diffrn_reflns_limit_k_min -17
_diffrn_reflns_limit_l_max 15
_diffrn_reflns_limit_l_min -15
_diffrn_reflns_number 17251
_diffrn_reflns_theta_full 25.02
_diffrn_reflns_theta_max 25.02
_diffrn_reflns_theta_min 2.97
_exptl_absorpt_coefficient_mu 0.623
_exptl_absorpt_correction_T_max 0.8700
_exptl_absorpt_correction_T_min 0.7542
_exptl_absorpt_correction_type multi-scan
_exptl_absorpt_process_details sadabs
_exptl_crystal_density_diffrn 1.461
_exptl_crystal_density_meas 0
_exptl_crystal_density_method 'not measured'
_exptl_crystal_F_000 1600
_exptl_crystal_size_max 0.48
_exptl_crystal_size_mid 0.30
_exptl_crystal_size_min 0.23
_refine_diff_density_max 0.544
_refine_diff_density_min -0.397
_refine_diff_density_rms 0.070
_refine_ls_extinction_method none
_refine_ls_goodness_of_fit_ref 1.056
_refine_ls_hydrogen_treatment mixed
_refine_ls_matrix_type full
_refine_ls_number_parameters 478
_refine_ls_number_reflns 6128
_refine_ls_number_restraints 0
_refine_ls_restrained_S_all 1.056
_refine_ls_R_factor_all 0.0812
_refine_ls_R_factor_gt 0.0460
_refine_ls_shift/su_max 0.001
_refine_ls_shift/su_mean 0.000
_refine_ls_structure_factor_coef Fsqd
_refine_ls_weighting_details 'calc w=1/[\s^2^(Fo^2^)+(0.0245P)^2^+0.0000P] where P=(Fo^2^+2Fc^2^)/3'
_refine_ls_weighting_scheme calc
_refine_ls_wR_factor_gt 0.0818
_refine_ls_wR_factor_ref 0.0892
_reflns_number_gt 3788
_reflns_number_total 6128
_reflns_threshold_expression >2sigma(I)
_cod_data_source_file c6ra25319a2.cif
_cod_data_source_block complex14
_cod_depositor_comments
;
The following automatic conversions were performed:

'_symmetry_cell_setting' value 'Monoclinic' changed to 'monoclinic'
according to
/usr/data/users/saulius/crontab/automatic-downloads/rss-feeds/RSC/lib/dictionaries/cif_core.dic
dictionary named 'cif_core.dic' version 2.4.2 from 2011-04-26.

Automatic conversion script
Id: cif_fix_values 4268 2015-11-12 08:31:59Z antanas 
;
_cod_original_sg_symbol_H-M P2(1)/c
_cod_database_code 7227357

loop_
_symmetry_equiv_pos_as_xyz
'x, y, z'
'-x, y+1/2, -z+1/2'
'-x, -y, -z'
'x, -y-1/2, z-1/2'

loop_
_atom_site_label
_atom_site_type_symbol
_atom_site_fract_x
_atom_site_fract_y
_atom_site_fract_z
_atom_site_U_iso_or_equiv
_atom_site_adp_type
_atom_site_occupancy
_atom_site_symmetry_multiplicity
_atom_site_calc_flag
_atom_site_refinement_flags
Ni1 Ni 0.74148(3) 0.410147(19) 0.24202(3) 0.02139(13) Uani 1 1 d .
N1 N 1.18418(16) 0.29583(12) 0.0075(2) 0.0246(7) Uani 1 1 d .
H1 H 1.1410 0.3003 -0.0474 0.030 Uiso 1 1 calc R
N2 N 1.27865(16) 0.17014(12) -0.0440(2) 0.0234(6) Uani 1 1 d .
N3 N 0.88712(17) 0.39875(12) 0.1898(2) 0.0242(6) Uani 1 1 d .
N4 N 0.59383(17) 0.40714(12) 0.2924(2) 0.0239(6) Uani 1 1 d .
O1 O 0.68618(13) 0.40285(10) 0.09479(16) 0.0265(5) Uani 1 1 d .
O2 O 0.71644(17) 0.49297(11) -0.0012(2) 0.0493(8) Uani 1 1 d .
O3 O 0.37631(16) 0.37431(11) -0.37198(18) 0.0458(7) Uani 1 1 d .
H3 H 0.3439 0.3551 -0.4177 0.069 Uiso 1 1 calc R
O4 O 0.4174(2) 0.27149(13) -0.3308(2) 0.0724(10) Uani 1 1 d .
O5 O 0.79785(13) 0.09938(10) -0.10921(16) 0.0235(5) Uani 1 1 d .
O6 O 0.79568(17) -0.00421(11) -0.04703(19) 0.0412(7) Uani 1 1 d .
O7 O 1.13298(16) 0.09843(12) 0.34237(18) 0.0443(7) Uani 1 1 d .
O8 O 1.05895(16) 0.19650(11) 0.34752(18) 0.0382(6) Uani 1 1 d .
O9 O 0.73355(14) 0.30325(10) 0.24495(17) 0.0371(6) Uani 1 1 d .
H9B H 0.7753 0.2854 0.2869 0.045 Uiso 1 1 d R
H9C H 0.7367 0.2857 0.1849 0.045 Uiso 1 1 d R
O10 O 0.74119(13) 0.51094(9) 0.25078(16) 0.0274(5) Uani 1 1 d .
H10D H 0.7757 0.5269 0.2024 0.033 Uiso 1 1 d R
H10E H 0.7667 0.5232 0.3087 0.033 Uiso 1 1 d R
C1 C 1.1612(2) 0.23252(15) 0.0618(2) 0.0263(8) Uani 1 1 d .
H1A H 1.0932 0.2335 0.0838 0.032 Uiso 1 1 calc R
H1B H 1.2034 0.2284 0.1235 0.032 Uiso 1 1 calc R
C2 C 1.1764(2) 0.17285(15) -0.0079(3) 0.0271(8) Uani 1 1 d .
H2A H 1.1617 0.1323 0.0299 0.032 Uiso 1 1 calc R
H2B H 1.1313 0.1755 -0.0676 0.032 Uiso 1 1 calc R
C3 C 1.2999(2) 0.23239(15) -0.1003(3) 0.0280(8) Uani 1 1 d .
H3A H 1.2566 0.2354 -0.1613 0.034 Uiso 1 1 calc R
H3B H 1.3675 0.2312 -0.1237 0.034 Uiso 1 1 calc R
C4 C 1.2861(2) 0.29314(15) -0.0338(3) 0.0286(8) Uani 1 1 d .
H4A H 1.3337 0.2924 0.0238 0.034 Uiso 1 1 calc R
H4B H 1.2982 0.3328 -0.0748 0.034 Uiso 1 1 calc R
C5 C 0.9178(2) 0.42581(15) 0.1018(3) 0.0261(8) Uani 1 1 d .
H5 H 0.8757 0.4548 0.0657 0.031 Uiso 1 1 calc R
C6 C 1.0100(2) 0.41271(15) 0.0616(3) 0.0264(8) Uani 1 1 d .
H6 H 1.0289 0.4330 0.0001 0.032 Uiso 1 1 calc R
C7 C 1.0737(2) 0.36931(15) 0.1134(3) 0.0243(8) Uani 1 1 d .
C8 C 1.0406(2) 0.34122(16) 0.2044(3) 0.0314(9) Uani 1 1 d .
H8 H 1.0808 0.3116 0.2416 0.038 Uiso 1 1 calc R
C9 C 0.9491(2) 0.35677(16) 0.2403(3) 0.0294(8) Uani 1 1 d .
H9 H 0.9289 0.3375 0.3021 0.035 Uiso 1 1 calc R
C10 C 1.1759(2) 0.35631(15) 0.0744(3) 0.0283(8) Uani 1 1 d .
H10A H 1.1970 0.3949 0.0351 0.034 Uiso 1 1 calc R
H10B H 1.2209 0.3515 0.1339 0.034 Uiso 1 1 calc R
C11 C 0.5646(2) 0.43001(16) 0.3838(3) 0.0321(9) Uani 1 1 d .
H11 H 0.6116 0.4499 0.4277 0.039 Uiso 1 1 calc R
C12 C 0.4691(2) 0.42598(16) 0.4174(3) 0.0317(9) Uani 1 1 d .
H12 H 0.4531 0.4429 0.4822 0.038 Uiso 1 1 calc R
C13 C 0.3968(2) 0.39655(15) 0.3544(3) 0.0248(8) Uani 1 1 d .
C14 C 0.4269(2) 0.37330(16) 0.2600(3) 0.0332(9) Uani 1 1 d .
H14 H 0.3810 0.3540 0.2142 0.040 Uiso 1 1 calc R
C15 C 0.5245(2) 0.37823(16) 0.2322(3) 0.0323(9) Uani 1 1 d .
H15 H 0.5427 0.3606 0.1686 0.039 Uiso 1 1 calc R
C16 C 0.2910(2) 0.38879(15) 0.3889(3) 0.0279(8) Uani 1 1 d .
H16A H 0.2717 0.4285 0.4266 0.034 Uiso 1 1 calc R
H16B H 0.2477 0.3847 0.3280 0.034 Uiso 1 1 calc R
C17 C 0.6796(2) 0.29190(15) -0.0431(3) 0.0267(8) Uani 1 1 d .
C18 C 0.7815(2) 0.29909(16) -0.0480(3) 0.0295(8) Uani 1 1 d .
H18 H 0.8077 0.3359 -0.0816 0.035 Uiso 1 1 calc R
C19 C 0.8444(2) 0.25207(15) -0.0035(3) 0.0285(9) Uani 1 1 d .
H19 H 0.9123 0.2579 -0.0070 0.034 Uiso 1 1 calc R
C20 C 0.8072(2) 0.19633(15) 0.0463(2) 0.0247(8) Uani 1 1 d .
C21 C 0.7050(2) 0.18956(16) 0.0522(3) 0.0298(9) Uani 1 1 d .
H21 H 0.6787 0.1531 0.0867 0.036 Uiso 1 1 calc R
C22 C 0.6423(2) 0.23668(16) 0.0072(3) 0.0303(9) Uani 1 1 d .
H22 H 0.5743 0.2311 0.0109 0.036 Uiso 1 1 calc R
C23 C 0.6773(2) 0.43830(17) 0.0147(3) 0.0257(8) Uani 1 1 d .
C24 C 0.4233(2) 0.33028(19) -0.3144(3) 0.0313(9) Uani 1 1 d .
C25 C 0.6115(2) 0.40863(16) -0.0715(2) 0.0253(8) Uani 1 1 d .
C26 C 0.6109(2) 0.34056(15) -0.0953(2) 0.0242(8) Uani 1 1 d .
C27 C 0.5479(2) 0.31685(16) -0.1733(2) 0.0283(8) Uani 1 1 d .
H27 H 0.5480 0.2716 -0.1893 0.034 Uiso 1 1 calc R
C28 C 0.4843(2) 0.35934(16) -0.2281(3) 0.0269(8) Uani 1 1 d .
C29 C 0.4832(2) 0.42647(17) -0.2033(3) 0.0341(9) Uani 1 1 d .
H29 H 0.4399 0.4552 -0.2382 0.041 Uiso 1 1 calc R
C30 C 0.5467(2) 0.45067(16) -0.1263(3) 0.0342(9) Uani 1 1 d .
H30 H 0.5462 0.4960 -0.1107 0.041 Uiso 1 1 calc R
C31 C 0.8172(2) 0.05628(16) -0.0404(3) 0.0235(8) Uani 1 1 d .
C32 C 1.0701(2) 0.13823(18) 0.3096(3) 0.0290(8) Uani 1 1 d .
C33 C 0.8755(2) 0.07912(14) 0.0551(2) 0.0202(7) Uani 1 1 d .
C34 C 0.8739(2) 0.14447(15) 0.0917(2) 0.0230(8) Uani 1 1 d .
C35 C 0.9359(2) 0.16252(15) 0.1754(2) 0.0252(8) Uani 1 1 d .
H35 H 0.9342 0.2061 0.2002 0.030 Uiso 1 1 calc R
C36 C 1.0000(2) 0.11714(15) 0.2224(2) 0.0231(8) Uani 1 1 d .
C37 C 0.9992(2) 0.05223(16) 0.1869(3) 0.0287(8) Uani 1 1 d .
H37 H 1.0409 0.0209 0.2183 0.034 Uiso 1 1 calc R
C38 C 0.9373(2) 0.03331(15) 0.1054(3) 0.0274(8) Uani 1 1 d .
H38 H 0.9369 -0.0109 0.0836 0.033 Uiso 1 1 calc R

loop_
_atom_site_aniso_label
_atom_site_aniso_U_11
_atom_site_aniso_U_22
_atom_site_aniso_U_33
_atom_site_aniso_U_23
_atom_site_aniso_U_13
_atom_site_aniso_U_12
Ni1 0.0215(2) 0.0237(2) 0.0189(3) -0.0001(2) -0.00194(17) 0.0005(2)
N1 0.0200(13) 0.0297(16) 0.0240(17) -0.0004(14) -0.0044(12) 0.0048(12)
N2 0.0192(13) 0.0273(16) 0.0237(17) 0.0019(14) 0.0014(12) 0.0035(12)
N3 0.0268(14) 0.0239(16) 0.0217(17) -0.0020(13) -0.0014(13) -0.0001(12)
N4 0.0257(14) 0.0238(15) 0.0221(17) -0.0005(14) -0.0024(13) -0.0004(13)
O1 0.0304(12) 0.0320(13) 0.0168(13) 0.0025(11) -0.0056(10) -0.0017(11)
O2 0.0632(17) 0.0316(15) 0.0518(19) 0.0109(14) -0.0261(15) -0.0154(14)
O3 0.0580(16) 0.0402(15) 0.0377(17) -0.0008(13) -0.0310(14) 0.0051(13)
O4 0.108(2) 0.0302(16) 0.076(2) -0.0001(16) -0.062(2) -0.0057(16)
O5 0.0293(11) 0.0256(13) 0.0153(13) 0.0007(11) -0.0052(10) -0.0009(10)
O6 0.0644(16) 0.0227(14) 0.0356(16) 0.0035(12) -0.0189(13) -0.0097(12)
O7 0.0432(14) 0.0495(16) 0.0392(17) -0.0136(13) -0.0209(13) 0.0210(13)
O8 0.0449(14) 0.0289(14) 0.0398(17) -0.0085(12) -0.0191(12) 0.0054(12)
O9 0.0520(14) 0.0289(13) 0.0302(15) -0.0036(12) -0.0071(12) 0.0030(12)
O10 0.0290(12) 0.0266(12) 0.0265(14) 0.0016(11) -0.0017(10) -0.0002(10)
C1 0.0247(17) 0.033(2) 0.022(2) 0.0053(17) 0.0023(15) 0.0034(16)
C2 0.0236(17) 0.031(2) 0.027(2) 0.0035(17) 0.0027(15) 0.0000(15)
C3 0.0236(17) 0.034(2) 0.027(2) 0.0015(18) 0.0078(15) -0.0004(16)
C4 0.0239(17) 0.030(2) 0.032(2) 0.0056(17) 0.0025(16) 0.0021(15)
C5 0.0282(18) 0.029(2) 0.021(2) 0.0036(16) -0.0015(16) 0.0051(15)
C6 0.0290(17) 0.0256(19) 0.025(2) 0.0044(17) 0.0036(15) 0.0019(16)
C7 0.0220(17) 0.0257(19) 0.025(2) -0.0050(16) -0.0017(15) 0.0004(15)
C8 0.0308(19) 0.033(2) 0.030(2) 0.0009(18) -0.0054(17) 0.0091(16)
C9 0.0337(19) 0.033(2) 0.021(2) 0.0057(17) -0.0002(16) 0.0044(17)
C10 0.0275(18) 0.0298(19) 0.027(2) -0.0037(17) -0.0028(16) 0.0011(16)
C11 0.0272(18) 0.038(2) 0.031(2) -0.0087(18) -0.0034(17) -0.0061(16)
C12 0.0301(18) 0.038(2) 0.028(2) -0.0105(17) 0.0069(17) -0.0046(16)
C13 0.0233(17) 0.0248(19) 0.026(2) 0.0035(16) 0.0017(15) -0.0004(15)
C14 0.0278(19) 0.043(2) 0.028(2) -0.0015(19) -0.0047(17) -0.0090(17)
C15 0.036(2) 0.036(2) 0.026(2) -0.0065(18) 0.0029(17) -0.0047(17)
C16 0.0223(17) 0.031(2) 0.030(2) 0.0001(17) -0.0021(16) -0.0005(15)
C17 0.0331(19) 0.0223(19) 0.024(2) -0.0041(16) -0.0098(16) 0.0067(16)
C18 0.0329(19) 0.0258(19) 0.029(2) 0.0057(17) -0.0034(17) 0.0000(16)
C19 0.0257(18) 0.027(2) 0.032(2) -0.0018(17) -0.0082(16) 0.0053(15)
C20 0.0298(18) 0.0224(19) 0.021(2) -0.0064(16) -0.0071(16) 0.0010(15)
C21 0.0329(19) 0.0259(19) 0.030(2) 0.0056(17) -0.0048(17) 0.0034(16)
C22 0.0229(17) 0.037(2) 0.031(2) 0.0020(18) -0.0049(16) 0.0006(16)
C23 0.0258(18) 0.028(2) 0.023(2) 0.0011(17) -0.0045(16) 0.0087(16)
C24 0.0304(19) 0.037(2) 0.026(2) 0.0057(19) -0.0090(17) -0.0009(18)
C25 0.0265(17) 0.030(2) 0.019(2) 0.0012(17) -0.0066(15) 0.0014(16)
C26 0.0240(17) 0.027(2) 0.021(2) 0.0046(16) -0.0081(15) 0.0039(15)
C27 0.0316(18) 0.0245(19) 0.028(2) -0.0011(17) -0.0075(17) 0.0046(15)
C28 0.0263(18) 0.030(2) 0.025(2) -0.0026(17) -0.0076(16) 0.0032(16)
C29 0.0324(19) 0.039(2) 0.030(2) 0.0052(18) -0.0145(17) 0.0075(17)
C30 0.044(2) 0.0227(19) 0.035(2) -0.0012(17) -0.0141(19) 0.0064(17)
C31 0.0231(17) 0.028(2) 0.020(2) 0.0007(17) -0.0033(15) 0.0009(15)
C32 0.0261(18) 0.039(2) 0.022(2) 0.0018(18) -0.0013(16) 0.0036(17)
C33 0.0216(16) 0.0195(18) 0.0195(19) 0.0003(15) -0.0004(14) 0.0009(14)
C34 0.0225(16) 0.0239(19) 0.022(2) 0.0027(16) -0.0064(15) 0.0030(14)
C35 0.0290(17) 0.0197(18) 0.027(2) -0.0043(16) -0.0059(16) 0.0032(15)
C36 0.0243(17) 0.0251(19) 0.019(2) -0.0014(16) -0.0054(15) 0.0006(14)
C37 0.0342(19) 0.027(2) 0.024(2) 0.0003(17) -0.0085(17) 0.0098(16)
C38 0.0344(19) 0.0195(18) 0.028(2) -0.0030(16) -0.0050(17) 0.0032(15)

loop_
_atom_type_symbol
_atom_type_description
_atom_type_scat_dispersion_real
_atom_type_scat_dispersion_imag
_atom_type_scat_source
C C 0.0033 0.0016 'International Tables Vol C Tables 4.2.6.8 and 6.1.1.4'
H H 0.0000 0.0000 'International Tables Vol C Tables 4.2.6.8 and 6.1.1.4'
O O 0.0106 0.0060 'International Tables Vol C Tables 4.2.6.8 and 6.1.1.4'
N N 0.0061 0.0033 'International Tables Vol C Tables 4.2.6.8 and 6.1.1.4'
Ni Ni 0.3393 1.1124 'International Tables Vol C Tables 4.2.6.8 and 6.1.1.4'

loop_
_geom_angle_atom_site_label_1
_geom_angle_atom_site_label_2
_geom_angle_atom_site_label_3
_geom_angle
_geom_angle_site_symmetry_1
_geom_angle_site_symmetry_3
O1 Ni1 O10 97.07(8) . .
O1 Ni1 O5 170.51(8) . 4_566
O10 Ni1 O5 92.43(8) . 4_566
O1 Ni1 N3 91.29(9) . .
O10 Ni1 N3 97.40(9) . .
O5 Ni1 N3 87.51(9) 4_566 .
O1 Ni1 N4 87.28(9) . .
O10 Ni1 N4 90.48(9) . .
O5 Ni1 N4 92.62(9) 4_566 .
N3 Ni1 N4 172.11(9) . .
O1 Ni1 O9 85.80(8) . .
O10 Ni1 O9 174.79(9) . .
O5 Ni1 O9 84.73(8) 4_566 .
N3 Ni1 O9 86.85(9) . .
N4 Ni1 O9 85.30(9) . .
C1 N1 C4 110.0(2) . .
C1 N1 C10 113.8(3) . .
C4 N1 C10 108.5(2) . .
C1 N1 H1 108.1 . .
C4 N1 H1 108.1 . .
C10 N1 H1 108.1 . .
C2 N2 C3 108.6(2) . .
C2 N2 C16 109.5(2) . 4_665
C3 N2 C16 111.4(2) . 4_665
C5 N3 C9 117.5(3) . .
C5 N3 Ni1 122.7(2) . .
C9 N3 Ni1 119.4(2) . .
C11 N4 C15 116.1(3) . .
C11 N4 Ni1 124.3(2) . .
C15 N4 Ni1 119.5(2) . .
C23 O1 Ni1 138.8(2) . .
C24 O3 H3 109.5 . .
C31 O5 Ni1 131.1(2) . 4_565
Ni1 O9 H9B 113.4 . .
Ni1 O9 H9C 113.1 . .
H9B O9 H9C 110.8 . .
Ni1 O10 H10D 109.5 . .
Ni1 O10 H10E 109.7 . .
H10D O10 H10E 108.3 . .
N1 C1 C2 111.4(3) . .
N1 C1 H1A 109.4 . .
C2 C1 H1A 109.4 . .
N1 C1 H1B 109.4 . .
C2 C1 H1B 109.4 . .
H1A C1 H1B 108.0 . .
N2 C2 C1 111.0(2) . .
N2 C2 H2A 109.4 . .
C1 C2 H2A 109.4 . .
N2 C2 H2B 109.4 . .
C1 C2 H2B 109.4 . .
H2A C2 H2B 108.0 . .
N2 C3 C4 112.3(3) . .
N2 C3 H3A 109.1 . .
C4 C3 H3A 109.1 . .
N2 C3 H3B 109.1 . .
C4 C3 H3B 109.1 . .
H3A C3 H3B 107.9 . .
N1 C4 C3 111.1(2) . .
N1 C4 H4A 109.4 . .
C3 C4 H4A 109.4 . .
N1 C4 H4B 109.4 . .
C3 C4 H4B 109.4 . .
H4A C4 H4B 108.0 . .
N3 C5 C6 122.8(3) . .
N3 C5 H5 118.6 . .
C6 C5 H5 118.6 . .
C7 C6 C5 119.7(3) . .
C7 C6 H6 120.1 . .
C5 C6 H6 120.1 . .
C8 C7 C6 116.8(3) . .
C8 C7 C10 122.0(3) . .
C6 C7 C10 121.1(3) . .
C9 C8 C7 120.5(3) . .
C9 C8 H8 119.8 . .
C7 C8 H8 119.8 . .
N3 C9 C8 122.7(3) . .
N3 C9 H9 118.7 . .
C8 C9 H9 118.7 . .
N1 C10 C7 114.5(2) . .
N1 C10 H10A 108.6 . .
C7 C10 H10A 108.6 . .
N1 C10 H10B 108.6 . .
C7 C10 H10B 108.6 . .
H10A C10 H10B 107.6 . .
N4 C11 C12 124.0(3) . .
N4 C11 H11 118.0 . .
C12 C11 H11 118.0 . .
C11 C12 C13 119.8(3) . .
C11 C12 H12 120.1 . .
C13 C12 H12 120.1 . .
C14 C13 C12 116.2(3) . .
C14 C13 C16 121.8(3) . .
C12 C13 C16 122.1(3) . .
C13 C14 C15 120.7(3) . .
C13 C14 H14 119.6 . .
C15 C14 H14 119.6 . .
N4 C15 C14 123.1(3) . .
N4 C15 H15 118.5 . .
C14 C15 H15 118.5 . .
N2 C16 C13 112.0(2) 4_466 .
N2 C16 H16A 109.2 4_466 .
C13 C16 H16A 109.2 . .
N2 C16 H16B 109.2 4_466 .
C13 C16 H16B 109.2 . .
H16A C16 H16B 107.9 . .
C22 C17 C18 118.5(3) . .
C22 C17 C26 120.1(3) . .
C18 C17 C26 121.3(3) . .
C19 C18 C17 120.8(3) . .
C19 C18 H18 119.6 . .
C17 C18 H18 119.6 . .
C18 C19 C20 120.8(3) . .
C18 C19 H19 119.6 . .
C20 C19 H19 119.6 . .
C19 C20 C21 118.4(3) . .
C19 C20 C34 121.3(3) . .
C21 C20 C34 120.3(3) . .
C22 C21 C20 120.6(3) . .
C22 C21 H21 119.7 . .
C20 C21 H21 119.7 . .
C17 C22 C21 120.9(3) . .
C17 C22 H22 119.6 . .
C21 C22 H22 119.6 . .
O2 C23 O1 127.2(3) . .
O2 C23 C25 118.1(3) . .
O1 C23 C25 114.7(3) . .
O4 C24 O3 122.4(3) . .
O4 C24 C28 123.3(3) . .
O3 C24 C28 114.3(3) . .
C30 C25 C26 118.6(3) . .
C30 C25 C23 118.7(3) . .
C26 C25 C23 122.7(3) . .
C27 C26 C25 119.6(3) . .
C27 C26 C17 117.8(3) . .
C25 C26 C17 122.5(3) . .
C26 C27 C28 121.3(3) . .
C26 C27 H27 119.3 . .
C28 C27 H27 119.3 . .
C29 C28 C27 119.3(3) . .
C29 C28 C24 123.0(3) . .
C27 C28 C24 117.7(3) . .
C28 C29 C30 119.7(3) . .
C28 C29 H29 120.1 . .
C30 C29 H29 120.1 . .
C29 C30 C25 121.5(3) . .
C29 C30 H30 119.3 . .
C25 C30 H30 119.3 . .
O6 C31 O5 125.0(3) . .
O6 C31 C33 117.7(3) . .
O5 C31 C33 117.2(3) . .
O7 C32 O8 123.3(3) . .
O7 C32 C36 119.2(3) . .
O8 C32 C36 117.5(3) . .
C38 C33 C34 118.6(3) . .
C38 C33 C31 118.2(3) . .
C34 C33 C31 123.1(3) . .
C33 C34 C35 119.3(3) . .
C33 C34 C20 122.6(3) . .
C35 C34 C20 118.0(3) . .
C36 C35 C34 121.6(3) . .
C36 C35 H35 119.2 . .
C34 C35 H35 119.2 . .
C37 C36 C35 118.4(3) . .
C37 C36 C32 120.6(3) . .
C35 C36 C32 121.0(3) . .
C36 C37 C38 120.7(3) . .
C36 C37 H37 119.6 . .
C38 C37 H37 119.6 . .
C37 C38 C33 121.3(3) . .
C37 C38 H38 119.4 . .
C33 C38 H38 119.4 . .

loop_
_geom_bond_atom_site_label_1
_geom_bond_atom_site_label_2
_geom_bond_distance
_geom_bond_site_symmetry_2
Ni1 O1 2.023(2) .
Ni1 O10 2.0237(19) .
Ni1 O5 2.0503(19) 4_566
Ni1 N3 2.111(2) .
Ni1 N4 2.118(2) .
Ni1 O9 2.146(2) .
N1 C1 1.485(4) .
N1 C4 1.492(4) .
N1 C10 1.492(4) .
N1 H1 0.9100 .
N2 C2 1.472(3) .
N2 C3 1.474(4) .
N2 C16 1.474(4) 4_665
N3 C5 1.329(4) .
N3 C9 1.344(3) .
N4 C11 1.331(4) .
N4 C15 1.334(3) .
O1 C23 1.254(3) .
O2 C23 1.237(4) .
O3 C24 1.307(3) .
O3 H3 0.8200 .
O4 C24 1.199(4) .
O5 C31 1.259(3) .
O5 Ni1 2.0503(19) 4_565
O6 C31 1.250(3) .
O7 C32 1.234(3) .
O8 C32 1.276(4) .
O9 H9B 0.8500 .
O9 H9C 0.8499 .
O10 H10D 0.8499 .
O10 H10E 0.8500 .
C1 C2 1.512(4) .
C1 H1A 0.9700 .
C1 H1B 0.9700 .
C2 H2A 0.9700 .
C2 H2B 0.9700 .
C3 C4 1.502(4) .
C3 H3A 0.9700 .
C3 H3B 0.9700 .
C4 H4A 0.9700 .
C4 H4B 0.9700 .
C5 C6 1.387(4) .
C5 H5 0.9300 .
C6 C7 1.385(4) .
C6 H6 0.9300 .
C7 C8 1.382(4) .
C7 C10 1.506(4) .
C8 C9 1.369(4) .
C8 H8 0.9300 .
C9 H9 0.9300 .
C10 H10A 0.9700 .
C10 H10B 0.9700 .
C11 C12 1.375(4) .
C11 H11 0.9300 .
C12 C13 1.387(4) .
C12 H12 0.9300 .
C13 C14 1.370(4) .
C13 C16 1.519(4) .
C14 C15 1.381(4) .
C14 H14 0.9300 .
C15 H15 0.9300 .
C16 N2 1.474(4) 4_466
C16 H16A 0.9700 .
C16 H16B 0.9700 .
C17 C22 1.383(4) .
C17 C18 1.391(4) .
C17 C26 1.496(4) .
C18 C19 1.385(4) .
C18 H18 0.9300 .
C19 C20 1.388(4) .
C19 H19 0.9300 .
C20 C21 1.394(4) .
C20 C34 1.488(4) .
C21 C22 1.387(4) .
C21 H21 0.9300 .
C22 H22 0.9300 .
C23 C25 1.526(4) .
C24 C28 1.486(4) .
C25 C30 1.395(4) .
C25 C26 1.399(4) .
C26 C27 1.385(4) .
C27 C28 1.391(4) .
C27 H27 0.9300 .
C28 C29 1.383(4) .
C29 C30 1.384(4) .
C29 H29 0.9300 .
C30 H30 0.9300 .
C31 C33 1.515(4) .
C32 C36 1.511(4) .
C33 C38 1.391(4) .
C33 C34 1.392(4) .
C34 C35 1.396(4) .
C35 C36 1.386(4) .
C35 H35 0.9300 .
C36 C37 1.379(4) .
C37 C38 1.379(4) .
C37 H37 0.9300 .
C38 H38 0.9300 .

loop_
_geom_torsion_atom_site_label_1
_geom_torsion_atom_site_label_2
_geom_torsion_atom_site_label_3
_geom_torsion_atom_site_label_4
_geom_torsion
_geom_torsion_site_symmetry_1
_geom_torsion_site_symmetry_4
O1 Ni1 N3 C5 38.2(2) . .
O10 Ni1 N3 C5 -59.1(2) . .
O5 Ni1 N3 C5 -151.2(2) 4_566 .
N4 Ni1 N3 C5 117.7(7) . .
O9 Ni1 N3 C5 123.9(2) . .
O1 Ni1 N3 C9 -134.3(2) . .
O10 Ni1 N3 C9 128.4(2) . .
O5 Ni1 N3 C9 36.3(2) 4_566 .
N4 Ni1 N3 C9 -54.8(8) . .
O9 Ni1 N3 C9 -48.5(2) . .
O1 Ni1 N4 C11 -158.2(3) . .
O10 Ni1 N4 C11 -61.1(3) . .
O5 Ni1 N4 C11 31.3(3) 4_566 .
N3 Ni1 N4 C11 122.1(7) . .
O9 Ni1 N4 C11 115.8(3) . .
O1 Ni1 N4 C15 24.8(2) . .
O10 Ni1 N4 C15 121.9(2) . .
O5 Ni1 N4 C15 -145.7(2) 4_566 .
N3 Ni1 N4 C15 -54.9(8) . .
O9 Ni1 N4 C15 -61.2(2) . .
O10 Ni1 O1 C23 20.3(3) . .
O5 Ni1 O1 C23 -159.9(4) 4_566 .
N3 Ni1 O1 C23 -77.3(3) . .
N4 Ni1 O1 C23 110.4(3) . .
O9 Ni1 O1 C23 -164.1(3) . .
C4 N1 C1 C2 -54.8(3) . .
C10 N1 C1 C2 -176.8(2) . .
C3 N2 C2 C1 -58.5(3) . .
C16 N2 C2 C1 179.6(2) 4_665 .
N1 C1 C2 N2 58.4(3) . .
C2 N2 C3 C4 58.3(3) . .
C16 N2 C3 C4 179.0(2) 4_665 .
C1 N1 C4 C3 53.7(3) . .
C10 N1 C4 C3 178.8(2) . .
N2 C3 C4 N1 -56.7(3) . .
C9 N3 C5 C6 -0.4(4) . .
Ni1 N3 C5 C6 -173.0(2) . .
N3 C5 C6 C7 0.6(5) . .
C5 C6 C7 C8 -0.2(4) . .
C5 C6 C7 C10 -177.3(3) . .
C6 C7 C8 C9 -0.4(5) . .
C10 C7 C8 C9 176.7(3) . .
C5 N3 C9 C8 -0.2(4) . .
Ni1 N3 C9 C8 172.6(2) . .
C7 C8 C9 N3 0.6(5) . .
C1 N1 C10 C7 -62.8(3) . .
C4 N1 C10 C7 174.4(3) . .
C8 C7 C10 N1 87.5(4) . .
C6 C7 C10 N1 -95.4(3) . .
C15 N4 C11 C12 -0.7(5) . .
Ni1 N4 C11 C12 -177.8(2) . .
N4 C11 C12 C13 0.1(5) . .
C11 C12 C13 C14 -0.4(5) . .
C11 C12 C13 C16 178.0(3) . .
C12 C13 C14 C15 1.4(5) . .
C16 C13 C14 C15 -177.1(3) . .
C11 N4 C15 C14 1.8(5) . .
Ni1 N4 C15 C14 179.0(3) . .
C13 C14 C15 N4 -2.2(5) . .
C14 C13 C16 N2 96.4(4) . 4_466
C12 C13 C16 N2 -81.9(4) . 4_466
C22 C17 C18 C19 -0.1(5) . .
C26 C17 C18 C19 -177.0(3) . .
C17 C18 C19 C20 0.6(5) . .
C18 C19 C20 C21 -1.3(5) . .
C18 C19 C20 C34 178.2(3) . .
C19 C20 C21 C22 1.5(5) . .
C34 C20 C21 C22 -178.0(3) . .
C18 C17 C22 C21 0.3(5) . .
C26 C17 C22 C21 177.2(3) . .
C20 C21 C22 C17 -1.0(5) . .
Ni1 O1 C23 O2 10.9(6) . .
Ni1 O1 C23 C25 -170.1(2) . .
O2 C23 C25 C30 -41.7(4) . .
O1 C23 C25 C30 139.1(3) . .
O2 C23 C25 C26 140.7(3) . .
O1 C23 C25 C26 -38.4(4) . .
C30 C25 C26 C27 1.2(5) . .
C23 C25 C26 C27 178.7(3) . .
C30 C25 C26 C17 178.2(3) . .
C23 C25 C26 C17 -4.3(5) . .
C22 C17 C26 C27 -58.8(4) . .
C18 C17 C26 C27 118.0(4) . .
C22 C17 C26 C25 124.2(4) . .
C18 C17 C26 C25 -59.0(5) . .
C25 C26 C27 C28 -0.5(5) . .
C17 C26 C27 C28 -177.7(3) . .
C26 C27 C28 C29 -0.9(5) . .
C26 C27 C28 C24 176.7(3) . .
O4 C24 C28 C29 -173.4(4) . .
O3 C24 C28 C29 6.9(5) . .
O4 C24 C28 C27 9.2(5) . .
O3 C24 C28 C27 -170.5(3) . .
C27 C28 C29 C30 1.6(5) . .
C24 C28 C29 C30 -175.8(3) . .
C28 C29 C30 C25 -0.9(5) . .
C26 C25 C30 C29 -0.5(5) . .
C23 C25 C30 C29 -178.1(3) . .
Ni1 O5 C31 O6 -7.5(5) 4_565 .
Ni1 O5 C31 C33 169.30(18) 4_565 .
O6 C31 C33 C38 27.5(4) . .
O5 C31 C33 C38 -149.5(3) . .
O6 C31 C33 C34 -155.9(3) . .
O5 C31 C33 C34 27.1(4) . .
C38 C33 C34 C35 1.7(5) . .
C31 C33 C34 C35 -174.9(3) . .
C38 C33 C34 C20 -177.2(3) . .
C31 C33 C34 C20 6.2(5) . .
C19 C20 C34 C33 -115.8(4) . .
C21 C20 C34 C33 63.7(4) . .
C19 C20 C34 C35 65.2(4) . .
C21 C20 C34 C35 -115.2(3) . .
C33 C34 C35 C36 0.7(5) . .
C20 C34 C35 C36 179.7(3) . .
C34 C35 C36 C37 -2.2(5) . .
C34 C35 C36 C32 177.1(3) . .
O7 C32 C36 C37 6.7(5) . .
O8 C32 C36 C37 -171.5(3) . .
O7 C32 C36 C35 -172.6(3) . .
O8 C32 C36 C35 9.2(5) . .
C35 C36 C37 C38 1.1(5) . .
C32 C36 C37 C38 -178.2(3) . .
C36 C37 C38 C33 1.4(5) . .
C34 C33 C38 C37 -2.8(5) . .
C31 C33 C38 C37 174.0(3) . .
